data_7703748
loop_
_publ_author_name
'Pham, Son Q. T.'
'Assadawi, Nawal'
'Wells, Jadon'
'Sophocleous, Reece A.'
'Davis, Kimberley J.'
'Yu, Haibo'
'Sluyter, Ronald'
'Dillon, Carolyn T.'
'Kelso, Celine'
'Beck, Jennifer L.'
'Willis, Anthony C.'
'Richardson, Christopher'
'Ralph, Stephen F.'

_publ_section_title
;
 A new class of quadruplex DNA-binding nickel Schiff base complexes.
;
_journal_issue 15
_journal_name_full 'Dalton transactions (Cambridge, England : 2003)'
_journal_page_first 4843
_journal_page_last 4860
_journal_paper_doi 10.1039/d0dt00319k
_journal_volume 49
_journal_year 2020
_chemical_formula_moiety 'C43 H50 N4 Ni O4'
_chemical_formula_sum 'C43 H50 N4 Ni O4'
_chemical_formula_weight 745.58
_chemical_name_systematic N,N'-Bis-(4-((1-(2-ethyl)piperidine)oxy)benzophenylidene)-1,2-propylenediaminenickel(II)
_space_group_crystal_system triclinic
_space_group_IT_number 2
_space_group_name_Hall '-P 1'
_space_group_name_H-M_alt 'P -1'
_atom_sites_solution_hydrogens geom
_atom_sites_solution_primary dual
_audit_creation_date 2019-06-11
_audit_creation_method
;
Olex2 1.2
(compiled 2018.05.29 svn.r3508 for OlexSys, GUI svn.r5506)
;
_audit_update_record
;
2019-06-11 deposited with the CCDC.	2020-03-16 downloaded from the CCDC.
;
_cell_angle_alpha 67.3813(17)
_cell_angle_beta 74.2421(15)
_cell_angle_gamma 79.8434(15)
_cell_formula_units_Z 2
_cell_length_a 11.83480(19)
_cell_length_b 12.9908(2)
_cell_length_c 16.1427(3)
_cell_measurement_reflns_used 23700
_cell_measurement_temperature 149.99(10)
_cell_measurement_theta_max 30.0920
_cell_measurement_theta_min 1.7280
_cell_volume 2197.61(7)
_computing_cell_refinement 'CrysAlisPro 1.171.39.46 (Rigaku OD, 2018)'
_computing_data_collection 'CrysAlisPro 1.171.39.46 (Rigaku OD, 2018)'
_computing_data_reduction 'CrysAlisPro 1.171.39.46 (Rigaku OD, 2018)'
_computing_molecular_graphics 'Olex2 (Dolomanov et al., 2009)'
_computing_publication_material 'Olex2 (Dolomanov et al., 2009)'
_computing_structure_refinement 'ShelXL (Sheldrick, 2015)'
_computing_structure_solution 'ShelXT (Sheldrick, 2015)'
_diffrn_ambient_environment N~2~
_diffrn_ambient_temperature 149.99(10)
_diffrn_detector 'HyPix Bantam HPC 3000'
_diffrn_measured_fraction_theta_full 0.987
_diffrn_measured_fraction_theta_max 0.987
_diffrn_measurement_details
;
List of Runs (angles in degrees, time in seconds):

  # Type    Start    End  Width  t~exp~   \w     \q     \k     \f   Frames
#--------------------------------------------------------------------------
  1  \w    -74.00 110.00   0.50   23.00    --   20.00  54.00 -15.23  368
  2  \w    -74.00 110.00   0.50   23.00    --   20.00  54.00-150.00  368
  3  \w    -74.00 109.50   0.50   23.00    --   20.00  54.00 106.96  367
  4  \w    -62.00  76.50   0.50   23.00    --   20.00  54.00 -91.64  277
  5  \w    -74.00  57.00   0.50   23.00    --   20.00  54.00 150.00  262
  6  \w     66.00 108.00   0.50   23.00    --   20.00  54.00 150.00   84
  7  \w    -67.00 -14.00   0.50   23.00    --   20.00  54.00  30.00  106
  8  \w      7.00  33.00   0.50   23.00    --   20.00  54.00  30.00   52
  9  \w     54.00  79.50   0.50   23.00    --   20.00  54.00  30.00   51
 10  \w    -71.00  86.00   0.50   23.00    --   20.00  54.00-101.07  314
 11  \w    -73.00  74.00   0.50   23.00    --   20.00  54.00-180.00  294
 12  \w    -73.00 -18.00   0.50   23.00    --   20.00  54.00   0.00  110
 13  \w     58.00 101.00   0.50   23.00    --   20.00  54.00   0.00   86
 14  \w    -74.00  25.00   0.50   23.00    --   20.00  54.00 -30.00  198
;
_diffrn_measurement_device 'two-circle diffractometer'
_diffrn_measurement_device_type 'XtaLAB Mini II'
_diffrn_measurement_method '\w scans'
_diffrn_orient_matrix_type 'CrysAlisPro convention (1999,Acta A55,543-557)'
_diffrn_orient_matrix_UB_11 -0.0171994000
_diffrn_orient_matrix_UB_12 0.0348682000
_diffrn_orient_matrix_UB_13 0.0267407000
_diffrn_orient_matrix_UB_21 0.0510173000
_diffrn_orient_matrix_UB_22 0.0294452000
_diffrn_orient_matrix_UB_23 -0.0246565000
_diffrn_orient_matrix_UB_31 -0.0317019000
_diffrn_orient_matrix_UB_32 0.0379331000
_diffrn_orient_matrix_UB_33 -0.0326004000
_diffrn_radiation_monochromator graphite
_diffrn_radiation_probe x-ray
_diffrn_radiation_type MoK\a
_diffrn_radiation_wavelength 0.71073
_diffrn_reflns_av_R_equivalents 0.0232
_diffrn_reflns_av_unetI/netI 0.0200
_diffrn_reflns_Laue_measured_fraction_full 0.987
_diffrn_reflns_Laue_measured_fraction_max 0.987
_diffrn_reflns_limit_h_max 15
_diffrn_reflns_limit_h_min -14
_diffrn_reflns_limit_k_max 16
_diffrn_reflns_limit_k_min -16
_diffrn_reflns_limit_l_max 20
_diffrn_reflns_limit_l_min -20
_diffrn_reflns_number 48728
_diffrn_reflns_point_group_measured_fraction_full 0.987
_diffrn_reflns_point_group_measured_fraction_max 0.987
_diffrn_reflns_theta_full 27.102
_diffrn_reflns_theta_max 27.102
_diffrn_reflns_theta_min 1.704
_diffrn_source 'fine-focus sealed X-ray tube'
_diffrn_source_type 'Rigaku (Mo) X-ray Source'
_exptl_absorpt_coefficient_mu 0.483
_exptl_absorpt_correction_T_max 1.00000
_exptl_absorpt_correction_T_min 0.90860
_exptl_absorpt_correction_type multi-scan
_exptl_absorpt_process_details
;
CrysAlisPro 1.171.39.46 (Rigaku Oxford Diffraction, 2018)
Empirical absorption correction using spherical harmonics,
 implemented in SCALE3 ABSPACK scaling algorithm.
;
_exptl_crystal_colour 'clear orange'
_exptl_crystal_density_diffrn 1.127
_exptl_crystal_description irregular
_exptl_crystal_F_000 792
_exptl_crystal_recrystallization_method dichloromethane/hexane
_exptl_crystal_size_max 0.41
_exptl_crystal_size_mid 0.26
_exptl_crystal_size_min 0.19
_refine_diff_density_max 0.295
_refine_diff_density_min -0.252
_refine_diff_density_rms 0.042
_refine_ls_extinction_method none
_refine_ls_goodness_of_fit_ref 1.071
_refine_ls_hydrogen_treatment constr
_refine_ls_matrix_type full
_refine_ls_number_parameters 536
_refine_ls_number_reflns 9563
_refine_ls_number_restraints 76
_refine_ls_restrained_S_all 1.069
_refine_ls_R_factor_all 0.0429
_refine_ls_R_factor_gt 0.0354
_refine_ls_shift/su_max 0.001
_refine_ls_shift/su_mean 0.000
_refine_ls_structure_factor_coef Fsqd
_refine_ls_weighting_details 'w=1/[\s^2^(Fo^2^)+(0.0542P)^2^+0.4620P] where P=(Fo^2^+2Fc^2^)/3'
_refine_ls_weighting_scheme calc
_refine_ls_wR_factor_gt 0.0965
_refine_ls_wR_factor_ref 0.1000
_reflns_Friedel_coverage 0.000
_reflns_number_gt 8124
_reflns_number_total 9563
_reflns_threshold_expression 'I > 2\s(I)'
_cod_data_source_file d0dt00319k2.cif
_cod_data_source_block cmpd6_exp_118_tsb18
_cod_depositor_comments 'Adding full bibliography for 7703742--7703750.cif.'
_cod_original_cell_volume 2197.62(7)
_cod_database_code 7703748
_shelx_shelxl_version_number 2017/1
_chemical_oxdiff_formula C49H64N4NiO4
_chemical_oxdiff_usercomment 'TSB18 from Sean Pham'
_shelx_space_group_comment
;
The symmetry employed for this shelxl refinement is uniquely defined
by the following loop, which should always be used as a source of
symmetry information in preference to the above space-group names.
They are only intended as comments.
;
_shelx_estimated_absorpt_t_max 0.914
_shelx_estimated_absorpt_t_min 0.827
_reflns_odcompleteness_completeness 98.73
_reflns_odcompleteness_iscentric 1
_reflns_odcompleteness_theta 27.04
_olex2_refinement_description
;
1. Fixed Uiso
 At 1.2 times of:
  All C(H) groups, All C(H,H) groups, All C(H,H,H,H) groups
 At 1.5 times of:
  All C(H,H,H) groups
2. Shared sites
{N18B, N18}
3. Restrained distances
 N1-C2P = C2P-C1P = C1P-N3 = C1P-C1MP
 1.5 with sigma of 0.005
4. Uiso/Uaniso restraints and constraints
Uanis(N18B) = Uanis(N18)
5. Rigid body (RIGU) restrains
 N18, C19, C20, C21, C22, C23
 with sigma for 1-2 distances of 0.004 and sigma for 1-3 distances of 0.004
 C23B, C22B, C21B, C20B, C19B, N18B
 with sigma for 1-2 distances of 0.004 and sigma for 1-3 distances of 0.004
6. Others
 Sof(C1MP)=Sof(H1MD)=Sof(H1ME)=Sof(H1MF)=Sof(C1P)=Sof(H1P)=Sof(C2P)=Sof(H2PA)=
 Sof(H2PB)=1-FVAR(1)
 Sof(C1ME)=Sof(H1MA)=Sof(H1MB)=Sof(H1MC)=Sof(C1)=Sof(H1)=Sof(C2)=Sof(H2A)=
 Sof(H2B)=FVAR(1)
 Sof(H18C)=Sof(H18D)=Sof(C23B)=Sof(H23E)=Sof(H23F)=Sof(C22B)=Sof(H22E)=
 Sof(H22F)=Sof(C21B)=Sof(H21E)=Sof(H21F)=Sof(C20B)=Sof(H20E)=Sof(H20F)=
 Sof(C19B)=Sof(H19E)=Sof(H19F)=Sof(N18B)=1-FVAR(2)
 Sof(H18A)=Sof(H18B)=Sof(N18)=Sof(C19)=Sof(H19A)=Sof(H19B)=Sof(C20)=Sof(H20A)=
 Sof(H20B)=Sof(C21)=Sof(H21A)=Sof(H21B)=Sof(C22)=Sof(H22A)=Sof(H22B)=Sof(C23)=
 Sof(H23A)=Sof(H23B)=FVAR(2)
7.a Free rotating group:
 C23B(C22B,C21B,C20B,C19B,N18B)
7.b Ternary CH refined with riding coordinates:
 C1(H1), C1P(H1P)
7.c Secondary CH2 refined with riding coordinates:
 C2(H2A,H2B), C2P(H2PA,H2PB), C17(H17A,H17B), C18(H18A,H18B), C18(H18C,H18D),
 C19(H19A,H19B), C20(H20A,H20B), C21(H21A,H21B), C22(H22A,H22B), C23(H23A,H23B),
  C17P(H17C,H17D), C18P(H18E,H18F), C19P(H19C,H19D), C20P(H20C,H20D), C21P(H21C,
 H21D), C22P(H22C,H22D), C23P(H23C,H23D), C23B(H23E,H23F), C22B(H22E,H22F),
 C21B(H21E,H21F), C20B(H20E,H20F), C19B(H19E,H19F)
7.d Aromatic/amide H refined with riding coordinates:
 C6(H6), C7(H7), C8(H8), C9(H9), C10(H10), C12(H12), C13(H13), C15(H15),
 C6P(H6P), C7P(H7P), C8P(H8P), C9P(H9P), C10P(H10P), C12P(H12P), C13P(H13P),
 C15P(H15P)
7.e Idealised Me refined as rotating group:
 C1ME(H1MA,H1MB,H1MC), C1MP(H1MD,H1ME,H1MF)
;
_olex2_exptl_crystal_mounting_method 'Mitegen mount + Paratone'
_olex2_submission_special_instructions 'No special instructions were received'
_oxdiff_exptl_absorpt_empirical_details
;
Empirical correction (ABSPACK) includes:
- Absorption correction using spherical harmonics
- Frame scaling
;
_oxdiff_exptl_absorpt_empirical_full_max 1.076
_oxdiff_exptl_absorpt_empirical_full_min 0.941

loop_
_space_group_symop_operation_xyz
'x, y, z'
'-x, -y, -z'

loop_
_atom_site_label
_atom_site_type_symbol
_atom_site_fract_x
_atom_site_fract_y
_atom_site_fract_z
_atom_site_U_iso_or_equiv
_atom_site_adp_type
_atom_site_occupancy
_atom_site_site_symmetry_order
_atom_site_calc_flag
_atom_site_refinement_flags_posn
_atom_site_refinement_flags_adp
_atom_site_refinement_flags_occupancy
_atom_site_disorder_assembly
_atom_site_disorder_group
Ni1 Ni 0.50373(2) 0.28617(2) 0.51215(2) 0.03196(7) Uani 1 1 d . . . . .
N1 N 0.54024(11) 0.23475(12) 0.41534(9) 0.0367(3) Uani 1 1 d D . . . .
C1ME C 0.73246(19) 0.13154(19) 0.43608(16) 0.0449(6) Uani 0.852(5) 1 d . . P A 1
H1MA H 0.711915 0.130440 0.499445 0.067 Uiso 0.852(5) 1 calc GR . P A 1
H1MB H 0.817773 0.134567 0.412263 0.067 Uiso 0.852(5) 1 calc GR . P A 1
H1MC H 0.708342 0.063678 0.435135 0.067 Uiso 0.852(5) 1 calc GR . P A 1
C1 C 0.66990(18) 0.2330(2) 0.3767(2) 0.0383(6) Uani 0.852(5) 1 d . . P A 1
H1 H 0.687103 0.231919 0.312858 0.046 Uiso 0.852(5) 1 calc R . P A 1
C2 C 0.7041(2) 0.3413(2) 0.37333(15) 0.0370(6) Uani 0.852(5) 1 d . . P A 1
H2A H 0.790656 0.339661 0.363050 0.044 Uiso 0.852(5) 1 calc R . P A 1
H2B H 0.677405 0.405260 0.322858 0.044 Uiso 0.852(5) 1 calc R . P A 1
C1MP C 0.7802(11) 0.1738(8) 0.4413(9) 0.046(3) Uani 0.148(5) 1 d D . P A 2
H1MD H 0.719779 0.123594 0.483750 0.069 Uiso 0.148(5) 1 calc GR . P A 2
H1ME H 0.837422 0.175686 0.474545 0.069 Uiso 0.148(5) 1 calc GR . P A 2
H1MF H 0.820554 0.146569 0.391119 0.069 Uiso 0.148(5) 1 calc GR . P A 2
C1P C 0.7229(9) 0.2901(8) 0.4021(6) 0.038(4) Uani 0.148(5) 1 d D . P A 2
H1P H 0.786967 0.339052 0.359757 0.045 Uiso 0.148(5) 1 calc R . P A 2
C2P C 0.6482(8) 0.2810(15) 0.3439(6) 0.050(4) Uani 0.148(5) 1 d D . P A 2
H2PA H 0.687261 0.229349 0.310834 0.060 Uiso 0.148(5) 1 calc R . P A 2
H2PB H 0.629095 0.355009 0.298732 0.060 Uiso 0.148(5) 1 calc R . P A 2
N3 N 0.64560(11) 0.35167(12) 0.46331(9) 0.0356(3) Uani 1 1 d D . . . .
C4 C 0.68935(12) 0.41251(13) 0.49353(11) 0.0336(3) Uani 1 1 d . . . . .
C5 C 0.80621(13) 0.45924(14) 0.44170(11) 0.0366(3) Uani 1 1 d . . . . .
C6 C 0.81283(14) 0.56821(14) 0.38085(12) 0.0403(4) Uani 1 1 d . . . . .
H6 H 0.743029 0.615708 0.371418 0.048 Uiso 1 1 calc R . . . .
C7 C 0.92231(15) 0.60772(15) 0.33361(13) 0.0452(4) Uani 1 1 d . . . . .
H7 H 0.927230 0.682292 0.290805 0.054 Uiso 1 1 calc R . . . .
C8 C 1.02416(14) 0.54011(16) 0.34800(13) 0.0475(4) Uani 1 1 d . . . . .
H8 H 1.098751 0.568467 0.316003 0.057 Uiso 1 1 calc R . . . .
C9 C 1.01758(14) 0.43188(16) 0.40855(13) 0.0479(4) Uani 1 1 d . . . . .
H9 H 1.087676 0.385024 0.418268 0.057 Uiso 1 1 calc R . . . .
C10 C 0.90901(14) 0.39084(15) 0.45552(13) 0.0436(4) Uani 1 1 d . . . . .
H10 H 0.904635 0.315730 0.497326 0.052 Uiso 1 1 calc R . . . .
C11 C 0.63144(12) 0.43389(13) 0.57662(11) 0.0333(3) Uani 1 1 d . . . . .
C12 C 0.68190(14) 0.50074(14) 0.60625(12) 0.0395(4) Uani 1 1 d . . . . .
H12 H 0.752675 0.533678 0.568810 0.047 Uiso 1 1 calc R . . . .
C13 C 0.63339(14) 0.51985(15) 0.68604(13) 0.0455(4) Uani 1 1 d . . . . .
H13 H 0.669330 0.565842 0.703544 0.055 Uiso 1 1 calc R . . . .
C14 C 0.52947(14) 0.47072(15) 0.74227(12) 0.0426(4) Uani 1 1 d . . . . .
C15 C 0.47604(13) 0.40671(14) 0.71603(11) 0.0361(3) Uani 1 1 d . . . . .
H15 H 0.405017 0.375016 0.754348 0.043 Uiso 1 1 calc R . . . .
C16 C 0.52487(12) 0.38713(13) 0.63298(11) 0.0321(3) Uani 1 1 d . . . . .
O16 O 0.46713(9) 0.32564(10) 0.61378(7) 0.0372(2) Uani 1 1 d . . . . .
C17 C 0.37899(16) 0.44678(19) 0.88031(13) 0.0535(5) Uani 1 1 d . . . . .
H17A H 0.389026 0.364068 0.901472 0.064 Uiso 1 1 calc R . . . .
H17B H 0.314783 0.473182 0.846614 0.064 Uiso 1 1 calc R . . . .
O17 O 0.48663(11) 0.49338(13) 0.82156(10) 0.0587(4) Uani 1 1 d . . . . .
C18 C 0.3499(2) 0.4850(3) 0.96129(19) 0.0916(9) Uani 1 1 d . . . . .
H18A H 0.418466 0.465770 0.989984 0.110 Uiso 0.679(3) 1 calc R . P B 1
H18B H 0.333171 0.567263 0.939785 0.110 Uiso 0.679(3) 1 calc R . P B 1
H18C H 0.418466 0.465770 0.989984 0.110 Uiso 0.321(3) 1 calc R . P B 2
H18D H 0.333171 0.567263 0.939785 0.110 Uiso 0.321(3) 1 calc R . P B 2
N18 N 0.24917(14) 0.43292(16) 1.02865(11) 0.0581(4) Uani 0.679(3) 1 d . U P B 1
C19 C 0.2898(4) 0.3322(4) 1.0887(3) 0.0869(13) Uani 0.679(3) 1 d . U P B 1
H19A H 0.340685 0.347748 1.121375 0.104 Uiso 0.679(3) 1 calc R . P B 1
H19B H 0.338260 0.286644 1.052719 0.104 Uiso 0.679(3) 1 calc R . P B 1
C20 C 0.1917(5) 0.2669(4) 1.1577(3) 0.1148(19) Uani 0.679(3) 1 d . U P B 1
H20A H 0.144752 0.245207 1.125641 0.138 Uiso 0.679(3) 1 calc R . P B 1
H20B H 0.224818 0.197595 1.200127 0.138 Uiso 0.679(3) 1 calc R . P B 1
C21 C 0.1145(7) 0.3328(8) 1.2112(5) 0.123(3) Uani 0.679(3) 1 d . U P B 1
H21A H 0.158452 0.345875 1.249936 0.148 Uiso 0.679(3) 1 calc R . P B 1
H21B H 0.046260 0.290404 1.252430 0.148 Uiso 0.679(3) 1 calc R . P B 1
C22 C 0.0721(6) 0.4416(6) 1.1485(4) 0.0959(17) Uani 0.679(3) 1 d . U P B 1
H22A H 0.026359 0.487687 1.184903 0.115 Uiso 0.679(3) 1 calc R . P B 1
H22B H 0.019541 0.428703 1.115733 0.115 Uiso 0.679(3) 1 calc R . P B 1
C23 C 0.1764(3) 0.5041(3) 1.0784(3) 0.0798(12) Uani 0.679(3) 1 d . U P B 1
H23A H 0.146893 0.574002 1.034208 0.096 Uiso 0.679(3) 1 calc R . P B 1
H23B H 0.224473 0.524285 1.110560 0.096 Uiso 0.679(3) 1 calc R . P B 1
C4P C 0.47158(13) 0.19109(13) 0.38870(11) 0.0354(3) Uani 1 1 d . . . . .
C5P C 0.52088(13) 0.14954(15) 0.31027(12) 0.0394(4) Uani 1 1 d . . . . .
C6P C 0.53683(15) 0.22320(16) 0.21987(12) 0.0468(4) Uani 1 1 d . . . . .
H6P H 0.515367 0.300897 0.206749 0.056 Uiso 1 1 calc R . . . .
C7P C 0.58434(17) 0.18270(18) 0.14872(13) 0.0540(5) Uani 1 1 d . . . . .
H7P H 0.595028 0.232816 0.086640 0.065 Uiso 1 1 calc R . . . .
C8P C 0.61611(17) 0.07025(18) 0.16754(14) 0.0546(5) Uani 1 1 d . . . . .
H8P H 0.649902 0.043407 0.118385 0.065 Uiso 1 1 calc R . . . .
C9P C 0.59926(16) -0.00342(17) 0.25695(13) 0.0496(4) Uani 1 1 d . . . . .
H9P H 0.620773 -0.081036 0.269619 0.060 Uiso 1 1 calc R . . . .
C10P C 0.55062(14) 0.03613(16) 0.32875(12) 0.0429(4) Uani 1 1 d . . . . .
H10P H 0.537732 -0.014679 0.390640 0.052 Uiso 1 1 calc R . . . .
C11P C 0.34963(13) 0.17713(14) 0.43435(11) 0.0362(3) Uani 1 1 d . . . . .
C12P C 0.27396(13) 0.14270(14) 0.39691(12) 0.0402(4) Uani 1 1 d . . . . .
H12P H 0.304102 0.132529 0.339466 0.048 Uiso 1 1 calc R . . . .
C13P C 0.15940(13) 0.12368(15) 0.44049(12) 0.0421(4) Uani 1 1 d . . . . .
H13P H 0.110113 0.102681 0.412952 0.050 Uiso 1 1 calc R . . . .
C14P C 0.11558(13) 0.13548(14) 0.52609(12) 0.0388(4) Uani 1 1 d . . . . .
C15P C 0.18531(13) 0.16922(14) 0.56539(12) 0.0386(4) Uani 1 1 d . . . . .
H15P H 0.154037 0.176670 0.623766 0.046 Uiso 1 1 calc R . . . .
C16P C 0.30251(13) 0.19270(13) 0.51962(11) 0.0346(3) Uani 1 1 d . . . . .
O16P O 0.36139(9) 0.22613(9) 0.56117(7) 0.0371(2) Uani 1 1 d . . . . .
C17P C -0.04767(14) 0.12953(17) 0.65152(13) 0.0490(4) Uani 1 1 d . . . . .
H17C H -0.038675 0.206965 0.644540 0.059 Uiso 1 1 calc R . . . .
H17D H -0.007421 0.076939 0.699877 0.059 Uiso 1 1 calc R . . . .
O17P O 0.00126(9) 0.11201(11) 0.56625(9) 0.0464(3) Uani 1 1 d . . . . .
C18P C -0.17652(15) 0.10914(18) 0.67684(13) 0.0499(4) Uani 1 1 d . . . . .
H18E H -0.218496 0.171070 0.634596 0.060 Uiso 1 1 calc R . . . .
H18F H -0.184553 0.038816 0.669358 0.060 Uiso 1 1 calc R . . . .
N18P N -0.23029(12) 0.10133(12) 0.77166(10) 0.0436(3) Uani 1 1 d . . . . .
C19P C -0.35112(17) 0.0706(2) 0.79467(14) 0.0592(5) Uani 1 1 d . . . . .
H19C H -0.350473 -0.000386 0.785173 0.071 Uiso 1 1 calc R . . . .
H19D H -0.396926 0.129393 0.753366 0.071 Uiso 1 1 calc R . . . .
C20P C -0.40928(18) 0.05697(19) 0.89397(14) 0.0610(5) Uani 1 1 d . . . . .
H20C H -0.490844 0.036217 0.908403 0.073 Uiso 1 1 calc R . . . .
H20D H -0.365410 -0.003949 0.935419 0.073 Uiso 1 1 calc R . . . .
C21P C -0.41128(17) 0.16360(17) 0.90984(13) 0.0540(5) Uani 1 1 d . . . . .
H21C H -0.443899 0.152109 0.975811 0.065 Uiso 1 1 calc R . . . .
H21D H -0.462446 0.222599 0.873604 0.065 Uiso 1 1 calc R . . . .
C22P C -0.28884(19) 0.19968(19) 0.88156(14) 0.0601(5) Uani 1 1 d . . . . .
H22C H -0.240753 0.145352 0.923481 0.072 Uiso 1 1 calc R . . . .
H22D H -0.291433 0.273575 0.886783 0.072 Uiso 1 1 calc R . . . .
C23P C -0.23206(17) 0.20731(16) 0.78341(13) 0.0503(4) Uani 1 1 d . . . . .
H23C H -0.276295 0.266363 0.741010 0.060 Uiso 1 1 calc R . . . .
H23D H -0.150409 0.228576 0.767282 0.060 Uiso 1 1 calc R . . . .
C23B C 0.1559(4) 0.5089(6) 1.0068(3) 0.068(2) Uani 0.321(3) 1 d . U P B 2
H23E H 0.155262 0.525814 0.941615 0.081 Uiso 0.321(3) 1 calc R . P B 2
H23F H 0.166874 0.579253 1.012867 0.081 Uiso 0.321(3) 1 calc R . P B 2
C22B C 0.0371(4) 0.4681(6) 1.0672(4) 0.075(2) Uani 0.321(3) 1 d G U P B 2
H22E H -0.026767 0.525426 1.047234 0.090 Uiso 0.321(3) 1 calc R . P B 2
H22F H 0.024331 0.398713 1.060422 0.090 Uiso 0.321(3) 1 calc R . P B 2
C21B C 0.0335(5) 0.4456(10) 1.1661(3) 0.115(6) Uani 0.321(3) 1 d G U P B 2
H21E H 0.037262 0.516602 1.174262 0.138 Uiso 0.321(3) 1 calc R . P B 2
H21F H -0.041381 0.413793 1.205250 0.138 Uiso 0.321(3) 1 calc R . P B 2
C20B C 0.1347(6) 0.3657(9) 1.1947(3) 0.105(6) Uani 0.321(3) 1 d G U P B 2
H20E H 0.124509 0.291648 1.194811 0.126 Uiso 0.321(3) 1 calc R . P B 2
H20F H 0.136003 0.356935 1.258116 0.126 Uiso 0.321(3) 1 calc R . P B 2
C19B C 0.2516(5) 0.4061(8) 1.1302(4) 0.096(3) Uani 0.321(3) 1 d G U P B 2
H19E H 0.315843 0.347636 1.147049 0.116 Uiso 0.321(3) 1 calc R . P B 2
H19F H 0.267838 0.474065 1.137321 0.116 Uiso 0.321(3) 1 calc R . P B 2
N18B N 0.24917(14) 0.43292(16) 1.02865(11) 0.0581(4) Uani 0.321(3) 1 d G U P B 2

loop_
_atom_site_aniso_label
_atom_site_aniso_U_11
_atom_site_aniso_U_22
_atom_site_aniso_U_33
_atom_site_aniso_U_23
_atom_site_aniso_U_13
_atom_site_aniso_U_12
Ni1 0.02325(10) 0.04384(13) 0.03702(12) -0.02272(9) -0.00477(7) -0.00703(8)
N1 0.0249(6) 0.0500(8) 0.0436(7) -0.0265(6) -0.0037(5) -0.0071(5)
C1ME 0.0320(10) 0.0506(13) 0.0623(14) -0.0319(11) -0.0108(9) -0.0007(9)
C1 0.0241(10) 0.0553(16) 0.0471(14) -0.0326(12) -0.0037(9) -0.0053(9)
C2 0.0291(10) 0.0535(15) 0.0322(12) -0.0191(11) -0.0021(10) -0.0112(11)
C1MP 0.033(6) 0.056(8) 0.060(8) -0.032(6) -0.016(5) 0.003(6)
C1P 0.033(7) 0.063(10) 0.012(5) -0.001(6) -0.003(4) -0.025(7)
C2P 0.019(6) 0.070(12) 0.068(12) -0.043(9) 0.007(6) -0.002(6)
N3 0.0259(6) 0.0507(8) 0.0376(7) -0.0232(6) -0.0046(5) -0.0076(5)
C4 0.0251(7) 0.0402(8) 0.0396(8) -0.0175(7) -0.0079(6) -0.0045(6)
C5 0.0260(7) 0.0507(9) 0.0435(9) -0.0275(8) -0.0050(6) -0.0082(6)
C6 0.0314(8) 0.0481(9) 0.0475(9) -0.0251(8) -0.0047(7) -0.0061(7)
C7 0.0394(9) 0.0493(10) 0.0524(10) -0.0264(8) 0.0005(7) -0.0143(7)
C8 0.0299(8) 0.0606(11) 0.0628(11) -0.0371(10) 0.0028(7) -0.0160(7)
C9 0.0270(8) 0.0580(11) 0.0698(12) -0.0369(10) -0.0067(8) -0.0050(7)
C10 0.0303(8) 0.0485(10) 0.0578(11) -0.0245(8) -0.0080(7) -0.0079(7)
C11 0.0256(7) 0.0399(8) 0.0407(8) -0.0198(7) -0.0094(6) -0.0028(6)
C12 0.0293(7) 0.0447(9) 0.0528(10) -0.0264(8) -0.0068(7) -0.0067(6)
C13 0.0368(8) 0.0542(10) 0.0610(11) -0.0366(9) -0.0079(8) -0.0101(7)
C14 0.0351(8) 0.0538(10) 0.0521(10) -0.0343(8) -0.0087(7) -0.0021(7)
C15 0.0273(7) 0.0462(9) 0.0415(8) -0.0233(7) -0.0059(6) -0.0049(6)
C16 0.0256(7) 0.0388(8) 0.0389(8) -0.0193(7) -0.0109(6) -0.0014(6)
O16 0.0270(5) 0.0549(7) 0.0395(6) -0.0259(5) -0.0033(4) -0.0130(5)
C17 0.0435(10) 0.0781(13) 0.0550(11) -0.0455(10) -0.0009(8) -0.0109(9)
O17 0.0473(7) 0.0858(10) 0.0658(8) -0.0570(8) 0.0052(6) -0.0206(7)
C18 0.0746(16) 0.147(3) 0.0906(18) -0.0937(19) 0.0176(13) -0.0400(16)
N18 0.0535(9) 0.0834(12) 0.0480(9) -0.0407(9) -0.0100(7) 0.0064(8)
C19 0.095(3) 0.113(3) 0.062(2) -0.047(2) -0.031(2) 0.026(2)
C20 0.178(5) 0.096(3) 0.049(2) -0.022(2) -0.009(3) 0.006(3)
C21 0.171(7) 0.120(4) 0.062(3) -0.035(3) 0.004(3) -0.011(4)
C22 0.092(3) 0.130(4) 0.067(3) -0.058(3) 0.007(3) 0.004(3)
C23 0.082(2) 0.096(3) 0.068(2) -0.053(2) -0.0020(18) 0.008(2)
C4P 0.0307(7) 0.0431(8) 0.0405(8) -0.0235(7) -0.0071(6) -0.0048(6)
C5P 0.0270(7) 0.0571(10) 0.0471(9) -0.0327(8) -0.0048(6) -0.0084(7)
C6P 0.0415(9) 0.0583(11) 0.0508(10) -0.0316(9) -0.0068(8) -0.0070(8)
C7P 0.0546(11) 0.0714(13) 0.0464(10) -0.0328(10) -0.0068(8) -0.0106(9)
C8P 0.0482(10) 0.0778(14) 0.0562(12) -0.0474(11) -0.0066(9) -0.0046(9)
C9P 0.0439(9) 0.0612(11) 0.0592(11) -0.0400(10) -0.0102(8) -0.0018(8)
C10P 0.0341(8) 0.0578(11) 0.0484(9) -0.0312(8) -0.0078(7) -0.0060(7)
C11P 0.0287(7) 0.0454(9) 0.0438(9) -0.0249(7) -0.0071(6) -0.0067(6)
C12P 0.0318(8) 0.0543(10) 0.0477(9) -0.0316(8) -0.0092(7) -0.0046(7)
C13P 0.0308(8) 0.0553(10) 0.0553(10) -0.0343(9) -0.0104(7) -0.0063(7)
C14P 0.0247(7) 0.0476(9) 0.0532(10) -0.0288(8) -0.0042(7) -0.0076(6)
C15P 0.0291(7) 0.0497(9) 0.0471(9) -0.0295(8) -0.0034(7) -0.0083(7)
C16P 0.0277(7) 0.0412(8) 0.0436(8) -0.0236(7) -0.0068(6) -0.0064(6)
O16P 0.0289(5) 0.0515(7) 0.0419(6) -0.0283(5) -0.0034(4) -0.0112(5)
C17P 0.0330(8) 0.0710(12) 0.0543(10) -0.0362(10) 0.0003(7) -0.0161(8)
O17P 0.0279(5) 0.0658(8) 0.0602(7) -0.0405(6) 0.0006(5) -0.0149(5)
C18P 0.0361(9) 0.0704(12) 0.0552(11) -0.0371(10) 0.0030(8) -0.0208(8)
N18P 0.0353(7) 0.0541(9) 0.0478(8) -0.0264(7) 0.0005(6) -0.0161(6)
C19P 0.0471(10) 0.0824(14) 0.0596(12) -0.0407(11) 0.0090(9) -0.0318(10)
C20P 0.0525(11) 0.0786(14) 0.0540(11) -0.0299(10) 0.0085(9) -0.0283(10)
C21P 0.0539(11) 0.0646(12) 0.0408(10) -0.0216(9) -0.0011(8) -0.0068(9)
C22P 0.0679(13) 0.0675(13) 0.0542(11) -0.0350(10) -0.0002(10) -0.0189(10)
C23P 0.0473(10) 0.0542(11) 0.0524(11) -0.0252(9) 0.0010(8) -0.0163(8)
C23B 0.056(4) 0.106(6) 0.047(3) -0.036(4) -0.018(3) 0.010(3)
C22B 0.046(3) 0.122(7) 0.056(4) -0.040(4) -0.009(3) 0.014(4)
C21B 0.090(8) 0.191(14) 0.055(5) -0.055(7) -0.017(5) 0.038(8)
C20B 0.089(6) 0.178(16) 0.054(6) -0.056(8) -0.031(5) 0.032(7)
C19B 0.071(4) 0.174(10) 0.058(4) -0.065(5) -0.035(3) 0.043(5)
N18B 0.0535(9) 0.0834(12) 0.0480(9) -0.0407(9) -0.0100(7) 0.0064(8)

loop_
_atom_type_symbol
_atom_type_description
_atom_type_scat_dispersion_real
_atom_type_scat_dispersion_imag
_atom_type_scat_source
C C 0.0033 0.0016 'International Tables Vol C Tables 4.2.6.8 and 6.1.1.4'
H H 0.0000 0.0000 'International Tables Vol C Tables 4.2.6.8 and 6.1.1.4'
N N 0.0061 0.0033 'International Tables Vol C Tables 4.2.6.8 and 6.1.1.4'
Ni Ni 0.3393 1.1124 'International Tables Vol C Tables 4.2.6.8 and 6.1.1.4'
O O 0.0106 0.0060 'International Tables Vol C Tables 4.2.6.8 and 6.1.1.4'

loop_
_geom_angle_atom_site_label_1
_geom_angle_atom_site_label_2
_geom_angle_atom_site_label_3
_geom_angle
_geom_angle_site_symmetry_1
_geom_angle_site_symmetry_3
_geom_angle_publ_flag
N1 Ni1 N3 87.62(5) . . ?
O16 Ni1 N1 175.54(6) . . ?
O16 Ni1 N3 94.68(5) . . ?
O16 Ni1 O16P 83.87(4) . . ?
O16P Ni1 N1 93.93(5) . . ?
O16P Ni1 N3 177.94(5) . . ?
C1 N1 Ni1 109.52(12) . . ?
C2P N1 Ni1 113.5(5) . . ?
C4P N1 Ni1 128.39(11) . . ?
C4P N1 C1 121.50(15) . . ?
C4P N1 C2P 115.3(5) . . ?
H1MA C1ME H1MB 109.5 . . ?
H1MA C1ME H1MC 109.5 . . ?
H1MB C1ME H1MC 109.5 . . ?
C1 C1ME H1MA 109.5 . . ?
C1 C1ME H1MB 109.5 . . ?
C1 C1ME H1MC 109.5 . . ?
N1 C1 C1ME 110.59(19) . . ?
N1 C1 H1 109.6 . . ?
N1 C1 C2 104.77(18) . . ?
C1ME C1 H1 109.6 . . ?
C1ME C1 C2 112.7(2) . . ?
C2 C1 H1 109.6 . . ?
C1 C2 H2A 110.5 . . ?
C1 C2 H2B 110.5 . . ?
H2A C2 H2B 108.7 . . ?
N3 C2 C1 106.18(18) . . ?
N3 C2 H2A 110.5 . . ?
N3 C2 H2B 110.5 . . ?
H1MD C1MP H1ME 109.5 . . ?
H1MD C1MP H1MF 109.5 . . ?
H1ME C1MP H1MF 109.5 . . ?
C1P C1MP H1MD 109.5 . . ?
C1P C1MP H1ME 109.5 . . ?
C1P C1MP H1MF 109.5 . . ?
C1MP C1P H1P 107.3 . . ?
C1MP C1P N3 122.1(8) . . ?
C2P C1P C1MP 105.4(12) . . ?
C2P C1P H1P 107.3 . . ?
C2P C1P N3 106.8(8) . . ?
N3 C1P H1P 107.3 . . ?
N1 C2P H2PA 111.5 . . ?
N1 C2P H2PB 111.5 . . ?
C1P C2P N1 101.5(8) . . ?
C1P C2P H2PA 111.5 . . ?
C1P C2P H2PB 111.5 . . ?
H2PA C2P H2PB 109.3 . . ?
C2 N3 Ni1 111.73(12) . . ?
C1P N3 Ni1 106.7(5) . . ?
C4 N3 Ni1 128.27(11) . . ?
C4 N3 C2 119.55(14) . . ?
C4 N3 C1P 122.0(5) . . ?
N3 C4 C5 119.29(13) . . ?
N3 C4 C11 122.39(13) . . ?
C11 C4 C5 118.29(13) . . ?
C6 C5 C4 121.13(14) . . ?
C6 C5 C10 119.80(14) . . ?
C10 C5 C4 119.07(15) . . ?
C5 C6 H6 120.3 . . ?
C5 C6 C7 119.34(16) . . ?
C7 C6 H6 120.3 . . ?
C6 C7 H7 119.6 . . ?
C8 C7 C6 120.79(17) . . ?
C8 C7 H7 119.6 . . ?
C7 C8 H8 120.1 . . ?
C9 C8 C7 119.86(15) . . ?
C9 C8 H8 120.1 . . ?
C8 C9 H9 120.0 . . ?
C8 C9 C10 120.06(16) . . ?
C10 C9 H9 120.0 . . ?
C5 C10 H10 119.9 . . ?
C9 C10 C5 120.15(17) . . ?
C9 C10 H10 119.9 . . ?
C12 C11 C4 120.32(14) . . ?
C12 C11 C16 117.56(14) . . ?
C16 C11 C4 122.10(13) . . ?
C11 C12 H12 118.6 . . ?
C13 C12 C11 122.72(15) . . ?
C13 C12 H12 118.6 . . ?
C12 C13 H13 120.5 . . ?
C12 C13 C14 119.09(15) . . ?
C14 C13 H13 120.5 . . ?
C15 C14 C13 120.50(15) . . ?
O17 C14 C13 115.55(14) . . ?
O17 C14 C15 123.93(15) . . ?
C14 C15 H15 119.5 . . ?
C14 C15 C16 120.95(14) . . ?
C16 C15 H15 119.5 . . ?
C15 C16 C11 119.16(13) . . ?
O16 C16 C11 124.48(13) . . ?
O16 C16 C15 116.36(13) . . ?
C16 O16 Ni1 127.78(10) . . ?
H17A C17 H17B 108.5 . . ?
O17 C17 H17A 110.3 . . ?
O17 C17 H17B 110.3 . . ?
O17 C17 C18 107.21(15) . . ?
C18 C17 H17A 110.3 . . ?
C18 C17 H17B 110.3 . . ?
C14 O17 C17 117.49(13) . . ?
C17 C18 H18A 109.4 . . ?
C17 C18 H18B 109.4 . . ?
C17 C18 H18C 109.4 . . ?
C17 C18 H18D 109.4 . . ?
H18A C18 H18B 108.0 . . ?
H18C C18 H18D 108.0 . . ?
N18 C18 C17 110.99(18) . . ?
N18 C18 H18A 109.4 . . ?
N18 C18 H18B 109.4 . . ?
N18B C18 C17 110.99(18) . . ?
N18B C18 H18C 109.4 . . ?
N18B C18 H18D 109.4 . . ?
C18 N18 C23 113.6(2) . . ?
C19 N18 C18 107.8(3) . . ?
C19 N18 C23 111.5(2) . . ?
N18 C19 H19A 109.1 . . ?
N18 C19 H19B 109.1 . . ?
N18 C19 C20 112.4(3) . . ?
H19A C19 H19B 107.9 . . ?
C20 C19 H19A 109.1 . . ?
C20 C19 H19B 109.1 . . ?
C19 C20 H20A 109.4 . . ?
C19 C20 H20B 109.4 . . ?
H20A C20 H20B 108.0 . . ?
C21 C20 C19 111.2(5) . . ?
C21 C20 H20A 109.4 . . ?
C21 C20 H20B 109.4 . . ?
C20 C21 H21A 109.6 . . ?
C20 C21 H21B 109.6 . . ?
C20 C21 C22 110.3(5) . . ?
H21A C21 H21B 108.1 . . ?
C22 C21 H21A 109.6 . . ?
C22 C21 H21B 109.6 . . ?
C21 C22 H22A 109.6 . . ?
C21 C22 H22B 109.6 . . ?
C21 C22 C23 110.5(5) . . ?
H22A C22 H22B 108.1 . . ?
C23 C22 H22A 109.6 . . ?
C23 C22 H22B 109.6 . . ?
N18 C23 C22 109.7(4) . . ?
N18 C23 H23A 109.7 . . ?
N18 C23 H23B 109.7 . . ?
C22 C23 H23A 109.7 . . ?
C22 C23 H23B 109.7 . . ?
H23A C23 H23B 108.2 . . ?
N1 C4P C5P 119.75(13) . . ?
N1 C4P C11P 122.29(14) . . ?
C11P C4P C5P 117.92(13) . . ?
C6P C5P C4P 120.75(15) . . ?
C10P C5P C4P 119.39(15) . . ?
C10P C5P C6P 119.86(15) . . ?
C5P C6P H6P 120.2 . . ?
C5P C6P C7P 119.53(18) . . ?
C7P C6P H6P 120.2 . . ?
C6P C7P H7P 119.8 . . ?
C8P C7P C6P 120.35(19) . . ?
C8P C7P H7P 119.8 . . ?
C7P C8P H8P 119.8 . . ?
C9P C8P C7P 120.43(17) . . ?
C9P C8P H8P 119.8 . . ?
C8P C9P H9P 120.2 . . ?
C8P C9P C10P 119.69(18) . . ?
C10P C9P H9P 120.2 . . ?
C5P C10P C9P 120.12(17) . . ?
C5P C10P H10P 119.9 . . ?
C9P C10P H10P 119.9 . . ?
C12P C11P C4P 120.77(14) . . ?
C16P C11P C4P 121.32(13) . . ?
C16P C11P C12P 117.86(14) . . ?
C11P C12P H12P 118.9 . . ?
C13P C12P C11P 122.29(15) . . ?
C13P C12P H12P 118.9 . . ?
C12P C13P H13P 120.5 . . ?
C12P C13P C14P 119.10(14) . . ?
C14P C13P H13P 120.5 . . ?
C15P C14P C13P 120.92(14) . . ?
O17P C14P C13P 115.49(13) . . ?
O17P C14P C15P 123.59(14) . . ?
C14P C15P H15P 119.8 . . ?
C14P C15P C16P 120.47(15) . . ?
C16P C15P H15P 119.8 . . ?
C15P C16P C11P 119.28(13) . . ?
O16P C16P C11P 124.41(13) . . ?
O16P C16P C15P 116.30(14) . . ?
C16P O16P Ni1 126.87(10) . . ?
H17C C17P H17D 108.6 . . ?
O17P C17P H17C 110.4 . . ?
O17P C17P H17D 110.4 . . ?
O17P C17P C18P 106.48(13) . . ?
C18P C17P H17C 110.4 . . ?
C18P C17P H17D 110.4 . . ?
C14P O17P C17P 116.53(12) . . ?
C17P C18P H18E 109.4 . . ?
C17P C18P H18F 109.4 . . ?
H18E C18P H18F 108.0 . . ?
N18P C18P C17P 111.36(14) . . ?
N18P C18P H18E 109.4 . . ?
N18P C18P H18F 109.4 . . ?
C18P N18P C19P 108.60(13) . . ?
C23P N18P C18P 111.27(14) . . ?
C23P N18P C19P 109.26(14) . . ?
N18P C19P H19C 109.5 . . ?
N18P C19P H19D 109.5 . . ?
N18P C19P C20P 110.59(16) . . ?
H19C C19P H19D 108.1 . . ?
C20P C19P H19C 109.5 . . ?
C20P C19P H19D 109.5 . . ?
C19P C20P H20C 109.6 . . ?
C19P C20P H20D 109.6 . . ?
H20C C20P H20D 108.1 . . ?
C21P C20P C19P 110.42(17) . . ?
C21P C20P H20C 109.6 . . ?
C21P C20P H20D 109.6 . . ?
C20P C21P H21C 109.7 . . ?
C20P C21P H21D 109.7 . . ?
C20P C21P C22P 109.71(16) . . ?
H21C C21P H21D 108.2 . . ?
C22P C21P H21C 109.7 . . ?
C22P C21P H21D 109.7 . . ?
C21P C22P H22C 109.4 . . ?
C21P C22P H22D 109.4 . . ?
C21P C22P C23P 111.04(16) . . ?
H22C C22P H22D 108.0 . . ?
C23P C22P H22C 109.4 . . ?
C23P C22P H22D 109.4 . . ?
N18P C23P C22P 111.35(15) . . ?
N18P C23P H23C 109.4 . . ?
N18P C23P H23D 109.4 . . ?
C22P C23P H23C 109.4 . . ?
C22P C23P H23D 109.4 . . ?
H23C C23P H23D 108.0 . . ?
H23E C23B H23F 107.7 . . ?
C22B C23B H23E 108.9 . . ?
C22B C23B H23F 108.9 . . ?
N18B C23B H23E 108.9 . . ?
N18B C23B H23F 108.9 . . ?
N18B C23B C22B 113.3(3) . . ?
C23B C22B H22E 109.6 . . ?
C23B C22B H22F 109.6 . . ?
H22E C22B H22F 108.1 . . ?
C21B C22B C23B 110.3 . . ?
C21B C22B H22E 109.6 . . ?
C21B C22B H22F 109.6 . . ?
C22B C21B H21E 109.7 . . ?
C22B C21B H21F 109.7 . . ?
H21E C21B H21F 108.2 . . ?
C20B C21B C22B 109.9 . . ?
C20B C21B H21E 109.7 . . ?
C20B C21B H21F 109.7 . . ?
C21B C20B H20E 109.3 . . ?
C21B C20B H20F 109.3 . . ?
C21B C20B C19B 111.5 . . ?
H20E C20B H20F 108.0 . . ?
C19B C20B H20E 109.3 . . ?
C19B C20B H20F 109.3 . . ?
C20B C19B H19E 109.4 . . ?
C20B C19B H19F 109.4 . . ?
C20B C19B N18B 111.3(2) . . ?
H19E C19B H19F 108.0 . . ?
N18B C19B H19E 109.4 . . ?
N18B C19B H19F 109.4 . . ?
C18 N18B C19B 115.5(3) . . ?
C23B N18B C18 104.1(3) . . ?
C23B N18B C19B 109.5(3) . . ?

loop_
_geom_bond_atom_site_label_1
_geom_bond_atom_site_label_2
_geom_bond_distance
_geom_bond_site_symmetry_2
_geom_bond_publ_flag
Ni1 N1 1.8466(13) . ?
Ni1 N3 1.8530(12) . ?
Ni1 O16 1.8233(10) . ?
Ni1 O16P 1.8268(10) . ?
N1 C1 1.491(2) . ?
N1 C2P 1.504(5) . ?
N1 C4P 1.3065(19) . ?
C1ME H1MA 0.9800 . ?
C1ME H1MB 0.9800 . ?
C1ME H1MC 0.9800 . ?
C1ME C1 1.508(3) . ?
C1 H1 1.0000 . ?
C1 C2 1.509(3) . ?
C2 H2A 0.9900 . ?
C2 H2B 0.9900 . ?
C2 N3 1.476(2) . ?
C1MP H1MD 0.9800 . ?
C1MP H1ME 0.9800 . ?
C1MP H1MF 0.9800 . ?
C1MP C1P 1.510(5) . ?
C1P H1P 1.0000 . ?
C1P C2P 1.501(5) . ?
C1P N3 1.520(5) . ?
C2P H2PA 0.9900 . ?
C2P H2PB 0.9900 . ?
N3 C4 1.3072(19) . ?
C4 C5 1.503(2) . ?
C4 C11 1.437(2) . ?
C5 C6 1.379(2) . ?
C5 C10 1.390(2) . ?
C6 H6 0.9500 . ?
C6 C7 1.386(2) . ?
C7 H7 0.9500 . ?
C7 C8 1.378(3) . ?
C8 H8 0.9500 . ?
C8 C9 1.371(3) . ?
C9 H9 0.9500 . ?
C9 C10 1.383(2) . ?
C10 H10 0.9500 . ?
C11 C12 1.413(2) . ?
C11 C16 1.418(2) . ?
C12 H12 0.9500 . ?
C12 C13 1.358(2) . ?
C13 H13 0.9500 . ?
C13 C14 1.403(2) . ?
C14 C15 1.368(2) . ?
C14 O17 1.3662(19) . ?
C15 H15 0.9500 . ?
C15 C16 1.409(2) . ?
C16 O16 1.3035(17) . ?
C17 H17A 0.9900 . ?
C17 H17B 0.9900 . ?
C17 O17 1.436(2) . ?
C17 C18 1.506(2) . ?
C18 H18A 0.9900 . ?
C18 H18B 0.9900 . ?
C18 H18C 0.9900 . ?
C18 H18D 0.9900 . ?
C18 N18 1.440(3) . ?
C18 N18B 1.440(3) . ?
N18 C19 1.392(4) . ?
N18 C23 1.468(3) . ?
C19 H19A 0.9900 . ?
C19 H19B 0.9900 . ?
C19 C20 1.492(6) . ?
C20 H20A 0.9900 . ?
C20 H20B 0.9900 . ?
C20 C21 1.476(8) . ?
C21 H21A 0.9900 . ?
C21 H21B 0.9900 . ?
C21 C22 1.483(8) . ?
C22 H22A 0.9900 . ?
C22 H22B 0.9900 . ?
C22 C23 1.534(7) . ?
C23 H23A 0.9900 . ?
C23 H23B 0.9900 . ?
C4P C5P 1.499(2) . ?
C4P C11P 1.439(2) . ?
C5P C6P 1.386(3) . ?
C5P C10P 1.385(2) . ?
C6P H6P 0.9500 . ?
C6P C7P 1.386(2) . ?
C7P H7P 0.9500 . ?
C7P C8P 1.376(3) . ?
C8P H8P 0.9500 . ?
C8P C9P 1.374(3) . ?
C9P H9P 0.9500 . ?
C9P C10P 1.389(2) . ?
C10P H10P 0.9500 . ?
C11P C12P 1.418(2) . ?
C11P C16P 1.416(2) . ?
C12P H12P 0.9500 . ?
C12P C13P 1.364(2) . ?
C13P H13P 0.9500 . ?
C13P C14P 1.395(2) . ?
C14P C15P 1.379(2) . ?
C14P O17P 1.3641(18) . ?
C15P H15P 0.9500 . ?
C15P C16P 1.408(2) . ?
C16P O16P 1.3071(17) . ?
C17P H17C 0.9900 . ?
C17P H17D 0.9900 . ?
C17P O17P 1.429(2) . ?
C17P C18P 1.511(2) . ?
C18P H18E 0.9900 . ?
C18P H18F 0.9900 . ?
C18P N18P 1.460(2) . ?
N18P C19P 1.463(2) . ?
N18P C23P 1.456(2) . ?
C19P H19C 0.9900 . ?
C19P H19D 0.9900 . ?
C19P C20P 1.516(3) . ?
C20P H20C 0.9900 . ?
C20P H20D 0.9900 . ?
C20P C21P 1.498(3) . ?
C21P H21C 0.9900 . ?
C21P H21D 0.9900 . ?
C21P C22P 1.498(3) . ?
C22P H22C 0.9900 . ?
C22P H22D 0.9900 . ?
C22P C23P 1.515(2) . ?
C23P H23C 0.9900 . ?
C23P H23D 0.9900 . ?
C23B H23E 0.9900 . ?
C23B H23F 0.9900 . ?
C23B C22B 1.5264 . ?
C23B N18B 1.370(5) . ?
C22B H22E 0.9900 . ?
C22B H22F 0.9900 . ?
C22B C21B 1.4976 . ?
C21B H21E 0.9900 . ?
C21B H21F 0.9900 . ?
C21B C20B 1.4896 . ?
C20B H20E 0.9900 . ?
C20B H20F 0.9900 . ?
C20B C19B 1.5248 . ?
C19B H19E 0.9900 . ?
C19B H19F 0.9900 . ?
C19B N18B 1.546(5) . ?

loop_
_geom_torsion_atom_site_label_1
_geom_torsion_atom_site_label_2
_geom_torsion_atom_site_label_3
_geom_torsion_atom_site_label_4
_geom_torsion
_geom_torsion_site_symmetry_1
_geom_torsion_site_symmetry_2
_geom_torsion_site_symmetry_3
_geom_torsion_site_symmetry_4
_geom_torsion_publ_flag
Ni1 N1 C1 C1ME 79.01(19) . . . . ?
Ni1 N1 C1 C2 -42.6(2) . . . . ?
Ni1 N1 C2P C1P 34.2(12) . . . . ?
Ni1 N1 C4P C5P -177.16(12) . . . . ?
Ni1 N1 C4P C11P 0.4(2) . . . . ?
Ni1 N3 C4 C5 -178.96(11) . . . . ?
Ni1 N3 C4 C11 3.0(2) . . . . ?
N1 Ni1 N3 C2 6.19(14) . . . . ?
N1 Ni1 N3 C1P -21.4(4) . . . . ?
N1 Ni1 N3 C4 178.31(15) . . . . ?
N1 Ni1 O16P C16P -17.64(14) . . . . ?
N1 C1 C2 N3 46.3(3) . . . . ?
N1 C4P C5P C6P -80.5(2) . . . . ?
N1 C4P C5P C10P 99.59(19) . . . . ?
N1 C4P C11P C12P 172.00(16) . . . . ?
N1 C4P C11P C16P -10.6(3) . . . . ?
C1ME C1 C2 N3 -73.9(2) . . . . ?
C1 N1 C4P C5P -6.9(3) . . . . ?
C1 N1 C4P C11P 170.66(18) . . . . ?
C1 C2 N3 Ni1 -31.4(2) . . . . ?
C1 C2 N3 C4 155.72(18) . . . . ?
C2 N3 C4 C5 -7.4(2) . . . . ?
C2 N3 C4 C11 174.58(17) . . . . ?
C1MP C1P C2P N1 81.0(11) . . . . ?
C1MP C1P N3 Ni1 -74.4(11) . . . . ?
C1MP C1P N3 C4 87.4(11) . . . . ?
C1P N3 C4 C5 23.4(5) . . . . ?
C1P N3 C4 C11 -154.6(5) . . . . ?
C2P N1 C4P C5P 23.4(8) . . . . ?
C2P N1 C4P C11P -159.0(8) . . . . ?
C2P C1P N3 Ni1 46.6(9) . . . . ?
C2P C1P N3 C4 -151.6(7) . . . . ?
N3 Ni1 N1 C1 21.32(14) . . . . ?
N3 Ni1 N1 C2P -7.8(7) . . . . ?
N3 Ni1 N1 C4P -167.53(16) . . . . ?
N3 Ni1 O16 C16 4.64(14) . . . . ?
N3 C1P C2P N1 -50.2(13) . . . . ?
N3 C4 C5 C6 98.69(19) . . . . ?
N3 C4 C5 C10 -81.1(2) . . . . ?
N3 C4 C11 C12 -179.64(15) . . . . ?
N3 C4 C11 C16 2.2(2) . . . . ?
C4 C5 C6 C7 -179.26(14) . . . . ?
C4 C5 C10 C9 179.92(15) . . . . ?
C4 C11 C12 C13 -177.27(16) . . . . ?
C4 C11 C16 C15 176.67(14) . . . . ?
C4 C11 C16 O16 -3.1(2) . . . . ?
C5 C4 C11 C12 2.3(2) . . . . ?
C5 C4 C11 C16 -175.86(14) . . . . ?
C5 C6 C7 C8 -1.1(2) . . . . ?
C6 C5 C10 C9 0.1(2) . . . . ?
C6 C7 C8 C9 1.1(3) . . . . ?
C7 C8 C9 C10 -0.4(3) . . . . ?
C8 C9 C10 C5 -0.2(3) . . . . ?
C10 C5 C6 C7 0.6(2) . . . . ?
C11 C4 C5 C6 -83.19(19) . . . . ?
C11 C4 C5 C10 96.99(18) . . . . ?
C11 C12 C13 C14 0.6(3) . . . . ?
C11 C16 O16 Ni1 -1.3(2) . . . . ?
C12 C11 C16 C15 -1.5(2) . . . . ?
C12 C11 C16 O16 178.68(15) . . . . ?
C12 C13 C14 C15 -1.6(3) . . . . ?
C12 C13 C14 O17 179.61(16) . . . . ?
C13 C14 C15 C16 1.0(3) . . . . ?
C13 C14 O17 C17 178.70(17) . . . . ?
C14 C15 C16 C11 0.6(2) . . . . ?
C14 C15 C16 O16 -179.63(15) . . . . ?
C15 C14 O17 C17 0.0(3) . . . . ?
C15 C16 O16 Ni1 178.90(10) . . . . ?
C16 C11 C12 C13 1.0(2) . . . . ?
O16 Ni1 N3 C2 -177.64(14) . . . . ?
O16 Ni1 N3 C1P 154.8(4) . . . . ?
O16 Ni1 N3 C4 -5.52(15) . . . . ?
O16 Ni1 O16P C16P 166.26(13) . . . . ?
C17 C18 N18 C19 88.5(3) . . . . ?
C17 C18 N18 C23 -147.4(3) . . . . ?
C17 C18 N18B C23B -94.3(4) . . . . ?
C17 C18 N18B C19B 145.6(4) . . . . ?
O17 C14 C15 C16 179.70(15) . . . . ?
O17 C17 C18 N18 -174.2(2) . . . . ?
O17 C17 C18 N18B -174.2(2) . . . . ?
C18 C17 O17 C14 -179.1(2) . . . . ?
C18 N18 C19 C20 -175.9(3) . . . . ?
C18 N18 C23 C22 -179.8(3) . . . . ?
N18 C19 C20 C21 -57.0(6) . . . . ?
C19 N18 C23 C22 -57.7(4) . . . . ?
C19 C20 C21 C22 54.1(8) . . . . ?
C20 C21 C22 C23 -54.2(8) . . . . ?
C21 C22 C23 N18 55.4(6) . . . . ?
C23 N18 C19 C20 58.8(4) . . . . ?
C4P N1 C1 C1ME -92.9(2) . . . . ?
C4P N1 C1 C2 145.48(19) . . . . ?
C4P N1 C2P C1P -163.2(7) . . . . ?
C4P C5P C6P C7P 178.98(15) . . . . ?
C4P C5P C10P C9P -178.32(14) . . . . ?
C4P C11P C12P C13P 176.91(16) . . . . ?
C4P C11P C16P C15P -174.81(15) . . . . ?
C4P C11P C16P O16P 3.9(3) . . . . ?
C5P C4P C11P C12P -10.4(2) . . . . ?
C5P C4P C11P C16P 167.01(15) . . . . ?
C5P C6P C7P C8P -0.4(3) . . . . ?
C6P C5P C10P C9P 1.7(2) . . . . ?
C6P C7P C8P C9P 1.1(3) . . . . ?
C7P C8P C9P C10P -0.5(3) . . . . ?
C8P C9P C10P C5P -1.0(3) . . . . ?
C10P C5P C6P C7P -1.1(2) . . . . ?
C11P C4P C5P C6P 101.84(18) . . . . ?
C11P C4P C5P C10P -78.1(2) . . . . ?
C11P C12P C13P C14P -1.8(3) . . . . ?
C11P C16P O16P Ni1 13.0(2) . . . . ?
C12P C11P C16P C15P 2.6(2) . . . . ?
C12P C11P C16P O16P -178.70(15) . . . . ?
C12P C13P C14P C15P 2.0(3) . . . . ?
C12P C13P C14P O17P -178.27(16) . . . . ?
C13P C14P C15P C16P 0.1(3) . . . . ?
C13P C14P O17P C17P -176.60(16) . . . . ?
C14P C15P C16P C11P -2.4(3) . . . . ?
C14P C15P C16P O16P 178.77(15) . . . . ?
C15P C14P O17P C17P 3.1(2) . . . . ?
C15P C16P O16P Ni1 -168.33(11) . . . . ?
C16P C11P C12P C13P -0.5(3) . . . . ?
O16P Ni1 N1 C1 -160.05(14) . . . . ?
O16P Ni1 N1 C2P 170.9(7) . . . . ?
O16P Ni1 N1 C4P 11.11(16) . . . . ?
O16P Ni1 O16 C16 -173.89(13) . . . . ?
C17P C18P N18P C19P -174.43(17) . . . . ?
C17P C18P N18P C23P 65.3(2) . . . . ?
O17P C14P C15P C16P -179.60(15) . . . . ?
O17P C17P C18P N18P 167.95(15) . . . . ?
C18P C17P O17P C14P 174.51(15) . . . . ?
C18P N18P C19P C20P 177.77(18) . . . . ?
C18P N18P C23P C22P 179.48(16) . . . . ?
N18P C19P C20P C21P 59.2(2) . . . . ?
C19P N18P C23P C22P 59.6(2) . . . . ?
C19P C20P C21P C22P -55.1(2) . . . . ?
C20P C21P C22P C23P 54.0(2) . . . . ?
C21P C22P C23P N18P -57.0(2) . . . . ?
C23P N18P C19P C20P -60.7(2) . . . . ?
C23B C22B C21B C20B -55.1 . . . . ?
C22B C23B N18B C18 177.0(4) . . . . ?
C22B C23B N18B C19B -58.9(6) . . . . ?
C22B C21B C20B C19B 53.7 . . . . ?
C21B C20B C19B N18B -53.1(3) . . . . ?
C20B C19B N18B C18 172.5(4) . . . . ?
C20B C19B N18B C23B 55.4(7) . . . . ?
N18B C23B C22B C21B 60.7(3) . . . . ?

loop_
_smtbx_masks_void_nr
_smtbx_masks_void_average_x
_smtbx_masks_void_average_y
_smtbx_masks_void_average_z
_smtbx_masks_void_volume
_smtbx_masks_void_count_electrons
_smtbx_masks_void_content
1 0.000 0.000 0.000 444.1 113.1 '2 hexane'
